data_7700847
loop_
_publ_author_name
'Ng, Wai-Ming'
'Guo, Xueying'
'Cheung, Wai-Man'
'So, Yat-Ming'
'Chong, Man-Chun'
'Sung, Herman H.-Y.'
'Williams, Ian D.'
'Lin, Zhenyang'
'Leung, Wa-Hung'

_publ_section_title
;
 4-Coordinated, 14-electron ruthenium(ii) chalcogenolate complexes:
 synthesis, electronic structure and reactions with PhICl<sub>2</sub> and
 organic azides.
;
_journal_issue 35
_journal_name_full 'Dalton transactions (Cambridge, England : 2003)'
_journal_page_first 13315
_journal_page_last 13325
_journal_paper_doi 10.1039/c9dt02457c
_journal_volume 48
_journal_year 2019
_chemical_formula_moiety 'C62 H75 N4 P Ru S2'
_chemical_formula_sum 'C62 H75 N4 P Ru S2'
_chemical_formula_weight 1072.42
_space_group_crystal_system triclinic
_space_group_IT_number 2
_space_group_name_Hall '-P 1'
_space_group_name_H-M_alt 'P -1'
_symmetry_space_group_name_Hall '-P 1'
_symmetry_space_group_name_H-M 'P -1'
_atom_sites_solution_hydrogens geom
_atom_sites_solution_primary heavy
_audit_creation_date 2017-01-11
_audit_creation_method
;
Olex2 1.2
(compiled 2017.01.04 svn.r3372 for OlexSys, GUI svn.r5289)
;
_audit_update_record
;
2018-07-24 deposited with the CCDC.    2019-08-15 downloaded from the CCDC.
;
_cell_angle_alpha 96.126(3)
_cell_angle_beta 93.546(3)
_cell_angle_gamma 100.986(4)
_cell_formula_units_Z 2
_cell_length_a 11.1803(5)
_cell_length_b 14.8921(6)
_cell_length_c 17.3023(7)
_cell_measurement_reflns_used 7185
_cell_measurement_temperature 100.01(10)
_cell_measurement_theta_max 75.0680
_cell_measurement_theta_min 5.1430
_cell_volume 2801.9(2)
_computing_cell_refinement
;
CrysAlisPro, Agilent Technologies,
Version 1.171.37.35 (release 13-08-2014 CrysAlis171 .NET)
(compiled Aug 13 2014,18:06:01)
;
_computing_data_collection
;
CrysAlisPro, Agilent Technologies,
Version 1.171.37.35 (release 13-08-2014 CrysAlis171 .NET)
(compiled Aug 13 2014,18:06:01)
;
_computing_data_reduction
;
CrysAlisPro, Agilent Technologies,
Version 1.171.37.35 (release 13-08-2014 CrysAlis171 .NET)
(compiled Aug 13 2014,18:06:01)
;
_computing_molecular_graphics 'Olex2 (Dolomanov et al., 2009)'
_computing_publication_material 'Olex2 (Dolomanov et al., 2009)'
_computing_structure_refinement 'ShelXL (Sheldrick, 2015)'
_computing_structure_solution 'ShelXS (Sheldrick, 2008)'
_diffrn_ambient_environment N~2~
_diffrn_ambient_temperature 100.01(10)
_diffrn_detector 'CCD plate'
_diffrn_detector_area_resol_mean 10.3587
_diffrn_detector_type Atlas
_diffrn_measured_fraction_theta_full 0.989
_diffrn_measured_fraction_theta_max 0.988
_diffrn_measurement_details
;
#__ type_ start__ end____ width___ exp.time_
  1 omega   55.00  141.00   1.0000   11.0000
omega____ theta____ kappa____ phi______ frames
    -      110.5703  -61.0000    0.0000 86

#__ type_ start__ end____ width___ exp.time_
  2 omega   15.00  117.00   1.0000    4.0000
omega____ theta____ kappa____ phi______ frames
    -       40.5703   37.0000  -60.0000 102

#__ type_ start__ end____ width___ exp.time_
  3 omega   81.00  178.00   1.0000   11.0000
omega____ theta____ kappa____ phi______ frames
    -      110.5703   30.0000  -30.0000 97

#__ type_ start__ end____ width___ exp.time_
  4 omega   54.00  172.00   1.0000   11.0000
omega____ theta____ kappa____ phi______ frames
    -      110.5703   15.0000   90.0000 118

#__ type_ start__ end____ width___ exp.time_
  5 omega   45.00  107.00   1.0000   11.0000
omega____ theta____ kappa____ phi______ frames
    -      110.5703  -94.0000   30.0000 62

#__ type_ start__ end____ width___ exp.time_
  6 omega   36.00   98.00   1.0000   11.0000
omega____ theta____ kappa____ phi______ frames
    -      110.5703  -45.0000  -90.0000 62

#__ type_ start__ end____ width___ exp.time_
  7 omega   32.00  115.00   1.0000   11.0000
omega____ theta____ kappa____ phi______ frames
    -      110.5703 -111.0000  -60.0000 83

#__ type_ start__ end____ width___ exp.time_
  8 omega   32.00  115.00   1.0000   11.0000
omega____ theta____ kappa____ phi______ frames
    -      110.5703 -111.0000 -180.0000 83

#__ type_ start__ end____ width___ exp.time_
  9 omega   36.00   98.00   1.0000   11.0000
omega____ theta____ kappa____ phi______ frames
    -      110.5703  -45.0000  150.0000 62

#__ type_ start__ end____ width___ exp.time_
 10 omega  -60.00   33.00   1.0000    4.0000
omega____ theta____ kappa____ phi______ frames
    -      -40.5703   57.0000 -180.0000 93

#__ type_ start__ end____ width___ exp.time_
 11 omega  -95.00   -3.00   1.0000    4.0000
omega____ theta____ kappa____ phi______ frames
    -      -40.5703  125.0000  -90.0000 92

#__ type_ start__ end____ width___ exp.time_
 12 omega -107.00  -17.00   1.0000    4.0000
omega____ theta____ kappa____ phi______ frames
    -      -40.5703  -57.0000   30.0000 90
;
_diffrn_measurement_device 'kappa diffractometer'
_diffrn_measurement_device_type 'SuperNova, Dual, Cu at zero, Atlas'
_diffrn_measurement_method '\w scans'
_diffrn_orient_matrix_UB_11 -0.0937787000
_diffrn_orient_matrix_UB_12 -0.0349994000
_diffrn_orient_matrix_UB_13 -0.0709350000
_diffrn_orient_matrix_UB_21 0.0732101000
_diffrn_orient_matrix_UB_22 0.0698240000
_diffrn_orient_matrix_UB_23 -0.0476602000
_diffrn_orient_matrix_UB_31 0.0754246000
_diffrn_orient_matrix_UB_32 -0.0718984000
_diffrn_orient_matrix_UB_33 -0.0278038000
_diffrn_radiation_monochromator mirror
_diffrn_radiation_probe x-ray
_diffrn_radiation_type CuK\a
_diffrn_radiation_wavelength 1.54184
_diffrn_reflns_av_R_equivalents 0.0808
_diffrn_reflns_av_unetI/netI 0.0944
_diffrn_reflns_limit_h_max 13
_diffrn_reflns_limit_h_min -10
_diffrn_reflns_limit_k_max 17
_diffrn_reflns_limit_k_min -17
_diffrn_reflns_limit_l_max 20
_diffrn_reflns_limit_l_min -20
_diffrn_reflns_number 15645
_diffrn_reflns_theta_full 66.500
_diffrn_reflns_theta_max 66.988
_diffrn_reflns_theta_min 4.223
_diffrn_source 'sealed X-ray tube'
_diffrn_source_current 0.80
_diffrn_source_power 0.040
_diffrn_source_target Cu
_diffrn_source_type 'SuperNova (Cu) X-ray Source'
_diffrn_source_voltage 50
_exptl_absorpt_coefficient_mu 3.543
_exptl_absorpt_correction_T_max 1.00000
_exptl_absorpt_correction_T_min 0.77763
_exptl_absorpt_correction_type multi-scan
_exptl_absorpt_process_details
;
CrysAlisPro, Agilent Technologies,
Version 1.171.37.35 (release 13-08-2014 CrysAlis171 .NET)
(compiled Aug 13 2014,18:06:01)
Empirical absorption correction using spherical harmonics,
 implemented in SCALE3 ABSPACK scaling algorithm.
;
_exptl_crystal_colour green
_exptl_crystal_density_diffrn 1.271
_exptl_crystal_description block
_exptl_crystal_F_000 1132
_exptl_crystal_size_max 0.15
_exptl_crystal_size_mid 0.12
_exptl_crystal_size_min 0.10
_refine_diff_density_max 1.297
_refine_diff_density_min -1.398
_refine_diff_density_rms 0.100
_refine_ls_extinction_method none
_refine_ls_goodness_of_fit_ref 1.001
_refine_ls_hydrogen_treatment constr
_refine_ls_matrix_type full
_refine_ls_number_parameters 645
_refine_ls_number_reflns 9872
_refine_ls_number_restraints 0
_refine_ls_restrained_S_all 1.001
_refine_ls_R_factor_all 0.0552
_refine_ls_R_factor_gt 0.0466
_refine_ls_shift/su_max 0.000
_refine_ls_shift/su_mean 0.000
_refine_ls_structure_factor_coef Fsqd
_refine_ls_weighting_details 'w=1/[\s^2^(Fo^2^)+(0.0340P)^2^] where P=(Fo^2^+2Fc^2^)/3'
_refine_ls_weighting_scheme calc
_refine_ls_wR_factor_gt 0.1067
_refine_ls_wR_factor_ref 0.1133
_reflns_Friedel_coverage 0.000
_reflns_number_gt 8463
_reflns_number_total 9872
_reflns_threshold_expression 'I > 2\s(I)'
_cod_data_source_file c9dt02457c2.cif
_cod_data_source_block ng8cult
_cod_depositor_comments 'Adding full bibliography for 7700845--7700851.cif.'
_cod_original_sg_symbol_H-M 'P 1'
_cod_database_code 7700847
_shelx_shelxl_version_number 2014/7
_shelx_space_group_comment
;
The symmetry employed for this shelxl refinement is uniquely defined
by the following loop, which should always be used as a source of
symmetry information in preference to the above space-group names.
They are only intended as comments.
;
_cell_oxdiff_angle_alpha 96.126(3)
_cell_oxdiff_angle_beta 93.546(3)
_cell_oxdiff_angle_gamma 100.986(4)
_cell_oxdiff_length_a 11.1803(5)
_cell_oxdiff_length_b 14.8921(6)
_cell_oxdiff_length_c 17.3023(7)
_cell_oxdiff_measurement_reflns_used 7185
_cell_oxdiff_volume 2801.9(2)
_reflns_odcompleteness_completeness 98.68
_reflns_odcompleteness_iscentric 1
_reflns_odcompleteness_theta 68.13
_olex2_refinement_description
;
1. Fixed Uiso
 At 1.2 times of:
  All C(H) groups
 At 1.5 times of:
  All C(H,H,H) groups
2.a Ternary CH refined with riding coordinates:
 C27(H27), C30(H30), C33(H33), C47(H47), C50(H50), C53(H53)
2.b Aromatic/amide H refined with riding coordinates:
 C2(H2), C3(H3), C5(H5), C6(H6), C12(H12), C13(H13), C15(H15), C16(H16),
 C23(H23), C25(H25), C43(H43), C45(H45), C62(H62), C63(H63), C64(H64), C65(H65),
  C66(H66), C72(H72), C73(H73), C74(H74), C75(H75), C76(H76), C82(H82),
 C83(H83), C84(H84), C85(H85), C86(H86)
2.c Idealised Me refined as rotating group:
 C7(H7A,H7B,H7C), C17(H17A,H17B,H17C), C28(H28A,H28B,H28C), C29(H29A,H29B,
 H29C), C31(H31A,H31B,H31C), C32(H32A,H32B,H32C), C34(H34A,H34B,H34C), C35(H35A,
 H35B,H35C), C48(H48A,H48B,H48C), C49(H49A,H49B,H49C), C51(H51A,H51B,H51C),
 C52(H52A,H52B,H52C), C54(H54A,H54B,H54C), C55(H55A,H55B,H55C)
;
_olex2_date_sample_data_collection 2016-01-22
_olex2_submission_special_instructions 'No special instructions were received'

loop_
_space_group_symop_operation_xyz
'x, y, z'
'-x, -y, -z'

loop_
_atom_site_label
_atom_site_type_symbol
_atom_site_fract_x
_atom_site_fract_y
_atom_site_fract_z
_atom_site_U_iso_or_equiv
_atom_site_adp_type
_atom_site_occupancy
_atom_site_site_symmetry_order
_atom_site_calc_flag
_atom_site_refinement_flags_posn
Ru1 Ru 0.16401(2) 0.25647(2) 0.23525(2) 0.00806(8) Uani 1 1 d .
S1 S 0.32598(6) 0.35787(5) 0.29478(4) 0.00958(15) Uani 1 1 d .
S2 S 0.16812(7) 0.12446(5) 0.15947(4) 0.01372(16) Uani 1 1 d .
P1 P 0.22111(7) 0.32500(5) 0.12075(4) 0.00935(16) Uani 1 1 d .
N1 N 0.1052(2) 0.19790(17) 0.33304(15) 0.0093(5) Uani 1 1 d .
N2 N -0.0038(2) 0.21205(18) 0.35246(17) 0.0140(6) Uani 1 1 d .
N3 N -0.0552(3) 0.26123(19) 0.30974(17) 0.0156(6) Uani 1 1 d .
N4 N 0.0108(3) 0.28972(18) 0.24868(16) 0.0146(6) Uani 1 1 d .
C1 C 0.1585(3) 0.1460(2) 0.38381(19) 0.0108(6) Uani 1 1 d .
C2 C 0.2697(3) 0.1215(2) 0.3697(2) 0.0133(6) Uani 1 1 d .
H2 H 0.3109 0.1412 0.3262 0.016 Uiso 1 1 calc R
C3 C 0.3213(3) 0.0684(2) 0.4189(2) 0.0157(7) Uani 1 1 d .
H3 H 0.3972 0.0521 0.4081 0.019 Uiso 1 1 calc R
C4 C 0.2648(3) 0.0387(2) 0.4834(2) 0.0185(7) Uani 1 1 d .
C5 C 0.1544(3) 0.0649(2) 0.4982(2) 0.0199(7) Uani 1 1 d .
H5 H 0.1147 0.0466 0.5426 0.024 Uiso 1 1 calc R
C6 C 0.1014(3) 0.1170(2) 0.4496(2) 0.0167(7) Uani 1 1 d .
H6 H 0.0257 0.1335 0.4607 0.020 Uiso 1 1 calc R
C7 C 0.3211(4) -0.0198(3) 0.5357(2) 0.0258(8) Uani 1 1 d .
H7A H 0.3850 -0.0446 0.5094 0.039 Uiso 1 1 calc GR
H7B H 0.2578 -0.0708 0.5472 0.039 Uiso 1 1 calc GR
H7C H 0.3569 0.0179 0.5845 0.039 Uiso 1 1 calc GR
C11 C -0.0520(3) 0.3541(2) 0.21269(19) 0.0117(6) Uani 1 1 d .
C12 C -0.0571(3) 0.4366(2) 0.2580(2) 0.0159(7) Uani 1 1 d .
H12 H -0.0129 0.4526 0.3078 0.019 Uiso 1 1 calc R
C13 C -0.1274(3) 0.4946(2) 0.2291(2) 0.0204(7) Uani 1 1 d .
H13 H -0.1302 0.5512 0.2593 0.025 Uiso 1 1 calc R
C14 C -0.1938(3) 0.4718(3) 0.1571(2) 0.0205(7) Uani 1 1 d .
C15 C -0.1840(3) 0.3911(3) 0.1124(2) 0.0222(8) Uani 1 1 d .
H15 H -0.2255 0.3761 0.0617 0.027 Uiso 1 1 calc R
C16 C -0.1144(3) 0.3315(2) 0.1405(2) 0.0175(7) Uani 1 1 d .
H16 H -0.1102 0.2756 0.1098 0.021 Uiso 1 1 calc R
C17 C -0.2797(4) 0.5318(3) 0.1305(2) 0.0334(10) Uani 1 1 d .
H17A H -0.3557 0.5187 0.1563 0.050 Uiso 1 1 calc GR
H17B H -0.2981 0.5188 0.0738 0.050 Uiso 1 1 calc GR
H17C H -0.2409 0.5969 0.1442 0.050 Uiso 1 1 calc GR
C21 C 0.3642(3) 0.3431(2) 0.39317(19) 0.0104(6) Uani 1 1 d .
C22 C 0.4715(3) 0.3091(2) 0.41042(19) 0.0113(6) Uani 1 1 d .
C23 C 0.5048(3) 0.3035(2) 0.48851(19) 0.0139(6) Uani 1 1 d .
H23 H 0.5766 0.2808 0.5011 0.017 Uiso 1 1 calc R
C24 C 0.4372(3) 0.3298(2) 0.5487(2) 0.0148(7) Uani 1 1 d .
C25 C 0.3328(3) 0.3647(2) 0.52915(19) 0.0136(6) Uani 1 1 d .
H25 H 0.2865 0.3841 0.5697 0.016 Uiso 1 1 calc R
C26 C 0.2948(3) 0.3720(2) 0.45292(19) 0.0112(6) Uani 1 1 d .
C27 C 0.5502(3) 0.2807(2) 0.3472(2) 0.0131(6) Uani 1 1 d .
H27 H 0.4938 0.2509 0.3006 0.016 Uiso 1 1 calc R
C28 C 0.6273(3) 0.2110(3) 0.3692(2) 0.0233(8) Uani 1 1 d .
H28A H 0.6898 0.2404 0.4112 0.035 Uiso 1 1 calc GR
H28B H 0.6669 0.1901 0.3236 0.035 Uiso 1 1 calc GR
H28C H 0.5744 0.1581 0.3870 0.035 Uiso 1 1 calc GR
C29 C 0.6341(3) 0.3649(2) 0.3226(2) 0.0202(7) Uani 1 1 d .
H29A H 0.5844 0.4062 0.3026 0.030 Uiso 1 1 calc GR
H29B H 0.6834 0.3447 0.2817 0.030 Uiso 1 1 calc GR
H29C H 0.6882 0.3975 0.3677 0.030 Uiso 1 1 calc GR
C30 C 0.4757(3) 0.3186(2) 0.6322(2) 0.0188(7) Uani 1 1 d .
H30 H 0.5671 0.3300 0.6373 0.023 Uiso 1 1 calc R
C31 C 0.4313(6) 0.2198(3) 0.6469(3) 0.0523(15) Uani 1 1 d .
H31A H 0.3418 0.2065 0.6447 0.078 Uiso 1 1 calc GR
H31B H 0.4649 0.2109 0.6985 0.078 Uiso 1 1 calc GR
H31C H 0.4584 0.1782 0.6069 0.078 Uiso 1 1 calc GR
C32 C 0.4383(5) 0.3867(3) 0.6927(2) 0.0393(11) Uani 1 1 d .
H32A H 0.4703 0.4496 0.6817 0.059 Uiso 1 1 calc GR
H32B H 0.4714 0.3784 0.7447 0.059 Uiso 1 1 calc GR
H32C H 0.3488 0.3763 0.6910 0.059 Uiso 1 1 calc GR
C33 C 0.1839(3) 0.4142(2) 0.43438(19) 0.0119(6) Uani 1 1 d .
H33 H 0.1465 0.3849 0.3815 0.014 Uiso 1 1 calc R
C34 C 0.2247(3) 0.5177(2) 0.4297(2) 0.0192(7) Uani 1 1 d .
H34A H 0.2617 0.5486 0.4808 0.029 Uiso 1 1 calc GR
H34B H 0.1537 0.5434 0.4143 0.029 Uiso 1 1 calc GR
H34C H 0.2848 0.5271 0.3909 0.029 Uiso 1 1 calc GR
C35 C 0.0858(3) 0.3964(2) 0.4912(2) 0.0187(7) Uani 1 1 d .
H35A H 0.1137 0.4344 0.5412 0.028 Uiso 1 1 calc GR
H35B H 0.0704 0.3312 0.4992 0.028 Uiso 1 1 calc GR
H35C H 0.0103 0.4122 0.4698 0.028 Uiso 1 1 calc GR
C41 C 0.1356(3) 0.0232(2) 0.20618(19) 0.0117(6) Uani 1 1 d .
C42 C 0.0172(3) -0.0111(2) 0.2270(2) 0.0174(7) Uani 1 1 d .
C43 C -0.0019(3) -0.0907(3) 0.2633(2) 0.0251(8) Uani 1 1 d .
H43 H -0.0809 -0.1132 0.2789 0.030 Uiso 1 1 calc R
C44 C 0.0904(4) -0.1388(2) 0.2775(2) 0.0244(8) Uani 1 1 d .
C45 C 0.2053(3) -0.1058(2) 0.2535(2) 0.0211(7) Uani 1 1 d .
H45 H 0.2684 -0.1393 0.2616 0.025 Uiso 1 1 calc R
C46 C 0.2312(3) -0.0253(2) 0.2180(2) 0.0137(6) Uani 1 1 d .
C47 C -0.0901(3) 0.0335(2) 0.2063(2) 0.0240(8) Uani 1 1 d .
H47 H -0.0577 0.1012 0.2079 0.029 Uiso 1 1 calc R
C48 C -0.1422(4) -0.0031(3) 0.1221(3) 0.0459(13) Uani 1 1 d .
H48A H -0.0784 0.0114 0.0864 0.069 Uiso 1 1 calc GR
H48B H -0.2109 0.0260 0.1083 0.069 Uiso 1 1 calc GR
H48C H -0.1706 -0.0700 0.1178 0.069 Uiso 1 1 calc GR
C49 C -0.1896(4) 0.0212(3) 0.2631(3) 0.0430(13) Uani 1 1 d .
H49A H -0.2305 -0.0437 0.2579 0.065 Uiso 1 1 calc GR
H49B H -0.2495 0.0590 0.2512 0.065 Uiso 1 1 calc GR
H49C H -0.1526 0.0404 0.3166 0.065 Uiso 1 1 calc GR
C50 C 0.0691(5) -0.2263(3) 0.3181(3) 0.0355(10) Uani 1 1 d .
H50 H 0.0951 -0.2758 0.2832 0.043 Uiso 1 1 calc R
C51 C -0.0639(5) -0.2607(3) 0.3315(3) 0.0437(12) Uani 1 1 d .
H51A H -0.0916 -0.2147 0.3671 0.066 Uiso 1 1 calc GR
H51B H -0.0720 -0.3187 0.3544 0.066 Uiso 1 1 calc GR
H51C H -0.1138 -0.2708 0.2816 0.066 Uiso 1 1 calc GR
C52 C 0.1506(5) -0.2112(3) 0.3942(3) 0.0497(13) Uani 1 1 d .
H52A H 0.2363 -0.1928 0.3835 0.074 Uiso 1 1 calc GR
H52B H 0.1399 -0.2685 0.4184 0.074 Uiso 1 1 calc GR
H52C H 0.1280 -0.1626 0.4298 0.074 Uiso 1 1 calc GR
C53 C 0.3568(3) 0.0060(2) 0.1896(2) 0.0196(7) Uani 1 1 d .
H53 H 0.3774 0.0748 0.2000 0.023 Uiso 1 1 calc R
C54 C 0.3512(4) -0.0199(3) 0.1014(2) 0.0297(9) Uani 1 1 d .
H54A H 0.3295 -0.0870 0.0891 0.045 Uiso 1 1 calc GR
H54B H 0.4312 0.0028 0.0828 0.045 Uiso 1 1 calc GR
H54C H 0.2894 0.0081 0.0756 0.045 Uiso 1 1 calc GR
C55 C 0.4589(4) -0.0305(3) 0.2305(3) 0.0380(11) Uani 1 1 d .
H55A H 0.4535 -0.0216 0.2870 0.057 Uiso 1 1 calc GR
H55B H 0.5382 0.0030 0.2180 0.057 Uiso 1 1 calc GR
H55C H 0.4508 -0.0963 0.2129 0.057 Uiso 1 1 calc GR
C61 C 0.2802(3) 0.4495(2) 0.13169(19) 0.0113(6) Uani 1 1 d .
C62 C 0.3664(3) 0.4892(2) 0.0837(2) 0.0162(7) Uani 1 1 d .
H62 H 0.4009 0.4509 0.0476 0.019 Uiso 1 1 calc R
C63 C 0.4018(3) 0.5844(2) 0.0886(2) 0.0183(7) Uani 1 1 d .
H63 H 0.4591 0.6109 0.0550 0.022 Uiso 1 1 calc R
C64 C 0.3538(3) 0.6407(2) 0.1420(2) 0.0195(7) Uani 1 1 d .
H64 H 0.3783 0.7058 0.1452 0.023 Uiso 1 1 calc R
C65 C 0.2702(3) 0.6022(2) 0.1908(2) 0.0176(7) Uani 1 1 d .
H65 H 0.2372 0.6410 0.2274 0.021 Uiso 1 1 calc R
C66 C 0.2341(3) 0.5071(2) 0.1867(2) 0.0150(6) Uani 1 1 d .
H66 H 0.1782 0.4811 0.2213 0.018 Uiso 1 1 calc R
C71 C 0.1074(3) 0.3085(2) 0.03749(19) 0.0132(6) Uani 1 1 d .
C72 C 0.0755(3) 0.3830(2) 0.0024(2) 0.0172(7) Uani 1 1 d .
H72 H 0.1145 0.4443 0.0219 0.021 Uiso 1 1 calc R
C73 C -0.0118(3) 0.3674(2) -0.0600(2) 0.0197(7) Uani 1 1 d .
H73 H -0.0328 0.4182 -0.0828 0.024 Uiso 1 1 calc R
C74 C -0.0694(3) 0.2784(3) -0.0898(2) 0.0215(7) Uani 1 1 d .
H74 H -0.1294 0.2682 -0.1328 0.026 Uiso 1 1 calc R
C75 C -0.0388(3) 0.2041(3) -0.0563(2) 0.0218(8) Uani 1 1 d .
H75 H -0.0771 0.1429 -0.0768 0.026 Uiso 1 1 calc R
C76 C 0.0475(3) 0.2196(2) 0.0069(2) 0.0169(7) Uani 1 1 d .
H76 H 0.0666 0.1685 0.0301 0.020 Uiso 1 1 calc R
C81 C 0.3475(3) 0.2783(2) 0.0791(2) 0.0153(7) Uani 1 1 d .
C82 C 0.3410(4) 0.2365(3) 0.0022(2) 0.0250(8) Uani 1 1 d .
H82 H 0.2716 0.2355 -0.0327 0.030 Uiso 1 1 calc R
C83 C 0.4371(4) 0.1961(3) -0.0229(3) 0.0329(10) Uani 1 1 d .
H83 H 0.4321 0.1669 -0.0749 0.039 Uiso 1 1 calc R
C84 C 0.5384(4) 0.1981(3) 0.0266(3) 0.0318(10) Uani 1 1 d .
H84 H 0.6026 0.1697 0.0091 0.038 Uiso 1 1 calc R
C85 C 0.5470(4) 0.2415(3) 0.1021(2) 0.0270(9) Uani 1 1 d .
H85 H 0.6176 0.2439 0.1364 0.032 Uiso 1 1 calc R
C86 C 0.4517(3) 0.2813(3) 0.1273(2) 0.0225(8) Uani 1 1 d .
H86 H 0.4582 0.3114 0.1791 0.027 Uiso 1 1 calc R

loop_
_atom_site_aniso_label
_atom_site_aniso_U_11
_atom_site_aniso_U_22
_atom_site_aniso_U_33
_atom_site_aniso_U_23
_atom_site_aniso_U_13
_atom_site_aniso_U_12
Ru1 0.00649(12) 0.00930(12) 0.00889(12) 0.00025(8) 0.00107(8) 0.00317(8)
S1 0.0074(3) 0.0120(3) 0.0091(3) 0.0008(3) 0.0006(3) 0.0018(3)
S2 0.0193(4) 0.0109(4) 0.0119(4) -0.0002(3) 0.0026(3) 0.0058(3)
P1 0.0098(3) 0.0106(4) 0.0081(4) 0.0005(3) 0.0019(3) 0.0031(3)
N1 0.0067(12) 0.0093(12) 0.0122(13) -0.0008(10) 0.0029(10) 0.0026(9)
N2 0.0112(13) 0.0142(13) 0.0183(14) 0.0050(11) 0.0039(11) 0.0046(10)
N3 0.0129(13) 0.0192(14) 0.0166(14) 0.0050(11) 0.0058(11) 0.0048(11)
N4 0.0207(14) 0.0118(13) 0.0106(13) 0.0022(10) -0.0026(11) 0.0021(11)
C1 0.0112(14) 0.0086(14) 0.0120(15) 0.0022(12) -0.0012(12) 0.0009(11)
C2 0.0110(15) 0.0118(15) 0.0163(16) 0.0018(12) 0.0001(12) 0.0004(11)
C3 0.0129(15) 0.0151(16) 0.0209(17) 0.0060(13) 0.0009(13) 0.0051(12)
C4 0.0203(17) 0.0154(16) 0.0194(18) 0.0051(14) -0.0031(14) 0.0026(13)
C5 0.0242(18) 0.0226(18) 0.0140(16) 0.0096(14) 0.0033(14) 0.0031(14)
C6 0.0155(16) 0.0198(17) 0.0171(17) 0.0065(13) 0.0059(13) 0.0059(13)
C7 0.0236(19) 0.0265(19) 0.030(2) 0.0137(16) -0.0037(16) 0.0087(15)
C11 0.0064(14) 0.0137(15) 0.0166(16) 0.0045(12) 0.0017(12) 0.0043(11)
C12 0.0099(15) 0.0168(16) 0.0210(18) 0.0011(13) -0.0004(13) 0.0036(12)
C13 0.0189(17) 0.0202(17) 0.0261(19) 0.0062(15) 0.0064(14) 0.0103(13)
C14 0.0166(17) 0.033(2) 0.0199(18) 0.0144(15) 0.0099(14) 0.0159(15)
C15 0.0148(16) 0.041(2) 0.0140(17) 0.0043(15) 0.0010(13) 0.0133(15)
C16 0.0119(15) 0.0255(18) 0.0167(17) 0.0003(14) 0.0023(13) 0.0082(13)
C17 0.035(2) 0.056(3) 0.025(2) 0.0203(19) 0.0110(17) 0.036(2)
C21 0.0098(14) 0.0072(14) 0.0145(16) 0.0011(12) -0.0003(12) 0.0027(11)
C22 0.0073(14) 0.0104(14) 0.0163(16) 0.0023(12) 0.0024(12) 0.0009(11)
C23 0.0090(14) 0.0171(16) 0.0152(16) 0.0025(13) -0.0034(12) 0.0029(12)
C24 0.0185(16) 0.0127(15) 0.0133(16) 0.0022(12) -0.0029(13) 0.0047(12)
C25 0.0143(15) 0.0150(16) 0.0122(16) 0.0002(12) 0.0010(12) 0.0057(12)
C26 0.0088(14) 0.0122(15) 0.0127(16) 0.0015(12) 0.0013(12) 0.0023(11)
C27 0.0077(14) 0.0158(16) 0.0166(16) 0.0010(13) 0.0041(12) 0.0040(12)
C28 0.0180(17) 0.0278(19) 0.032(2) 0.0123(16) 0.0103(15) 0.0170(15)
C29 0.0120(15) 0.0209(18) 0.029(2) 0.0052(15) 0.0065(14) 0.0048(13)
C30 0.0234(18) 0.0180(17) 0.0149(17) 0.0030(13) -0.0059(14) 0.0054(13)
C31 0.088(4) 0.031(3) 0.031(3) 0.018(2) -0.021(3) -0.004(2)
C32 0.050(3) 0.058(3) 0.016(2) -0.0041(19) -0.0097(18) 0.033(2)
C33 0.0107(14) 0.0128(15) 0.0119(15) -0.0018(12) -0.0017(12) 0.0039(11)
C34 0.0164(16) 0.0155(17) 0.0262(19) 0.0015(14) -0.0002(14) 0.0057(13)
C35 0.0172(17) 0.0236(18) 0.0194(17) 0.0041(14) 0.0075(14) 0.0112(13)
C41 0.0104(15) 0.0088(14) 0.0156(16) -0.0009(12) 0.0019(12) 0.0019(11)
C42 0.0121(16) 0.0130(16) 0.0250(18) -0.0054(13) 0.0002(13) 0.0021(12)
C43 0.0186(18) 0.0204(18) 0.036(2) 0.0000(16) 0.0142(16) 0.0027(14)
C44 0.030(2) 0.0157(17) 0.030(2) 0.0064(15) 0.0120(16) 0.0054(14)
C45 0.0239(18) 0.0158(17) 0.0266(19) 0.0021(14) 0.0054(15) 0.0107(14)
C46 0.0108(15) 0.0128(15) 0.0175(16) -0.0018(13) 0.0026(13) 0.0040(12)
C47 0.0101(16) 0.0180(17) 0.041(2) -0.0070(16) -0.0010(15) 0.0028(13)
C48 0.028(2) 0.039(3) 0.064(3) -0.021(2) -0.022(2) 0.0132(19)
C49 0.0165(19) 0.028(2) 0.084(4) -0.005(2) 0.021(2) 0.0055(16)
C50 0.049(3) 0.024(2) 0.038(2) 0.0110(18) 0.017(2) 0.0089(18)
C51 0.061(3) 0.024(2) 0.041(3) 0.0087(19) 0.013(2) -0.011(2)
C52 0.065(4) 0.037(3) 0.047(3) 0.024(2) 0.005(3) 0.001(2)
C53 0.0144(16) 0.0164(16) 0.029(2) -0.0001(14) 0.0059(14) 0.0056(13)
C54 0.028(2) 0.027(2) 0.035(2) -0.0017(17) 0.0198(18) 0.0058(16)
C55 0.0152(19) 0.042(3) 0.060(3) 0.007(2) 0.0077(19) 0.0140(17)
C61 0.0111(14) 0.0108(15) 0.0125(15) 0.0025(12) 0.0006(12) 0.0031(11)
C62 0.0170(16) 0.0163(16) 0.0156(16) 0.0012(13) 0.0047(13) 0.0036(13)
C63 0.0169(16) 0.0157(16) 0.0230(18) 0.0063(14) 0.0047(14) 0.0015(13)
C64 0.0190(17) 0.0164(17) 0.0225(18) 0.0019(14) -0.0023(14) 0.0035(13)
C65 0.0190(17) 0.0163(16) 0.0177(17) -0.0023(13) -0.0010(13) 0.0071(13)
C66 0.0143(15) 0.0162(16) 0.0154(16) 0.0033(13) 0.0014(13) 0.0047(12)
C71 0.0153(15) 0.0158(16) 0.0095(15) 0.0016(12) 0.0037(12) 0.0045(12)
C72 0.0189(17) 0.0188(17) 0.0147(16) 0.0019(13) -0.0001(13) 0.0057(13)
C73 0.0239(18) 0.0187(17) 0.0179(17) 0.0040(14) -0.0029(14) 0.0084(14)
C74 0.0217(18) 0.031(2) 0.0126(16) -0.0007(14) -0.0028(14) 0.0097(15)
C75 0.0213(18) 0.0244(19) 0.0178(18) -0.0048(14) -0.0056(14) 0.0063(14)
C76 0.0191(17) 0.0151(16) 0.0158(17) 0.0007(13) -0.0020(13) 0.0037(13)
C81 0.0199(17) 0.0095(15) 0.0168(17) 0.0019(12) 0.0057(13) 0.0023(12)
C82 0.0197(18) 0.029(2) 0.0230(19) -0.0065(16) 0.0105(15) -0.0012(15)
C83 0.034(2) 0.027(2) 0.033(2) -0.0149(17) 0.0196(19) 0.0010(17)
C84 0.024(2) 0.028(2) 0.045(3) -0.0030(18) 0.0211(19) 0.0090(16)
C85 0.0162(17) 0.034(2) 0.036(2) 0.0087(18) 0.0136(16) 0.0133(15)
C86 0.0196(18) 0.036(2) 0.0163(17) 0.0042(15) 0.0096(14) 0.0130(15)

loop_
_atom_type_symbol
_atom_type_description
_atom_type_scat_dispersion_real
_atom_type_scat_dispersion_imag
_atom_type_scat_source
C C 0.0181 0.0091 'International Tables Vol C Tables 4.2.6.8 and 6.1.1.4'
H H 0.0000 0.0000 'International Tables Vol C Tables 4.2.6.8 and 6.1.1.4'
N N 0.0311 0.0180 'International Tables Vol C Tables 4.2.6.8 and 6.1.1.4'
P P 0.2955 0.4335 'International Tables Vol C Tables 4.2.6.8 and 6.1.1.4'
Ru Ru 0.0552 3.2960 'International Tables Vol C Tables 4.2.6.8 and 6.1.1.4'
S S 0.3331 0.5567 'International Tables Vol C Tables 4.2.6.8 and 6.1.1.4'

loop_
_geom_angle_atom_site_label_1
_geom_angle_atom_site_label_2
_geom_angle_atom_site_label_3
_geom_angle
S1 Ru1 S2 126.46(3)
S1 Ru1 P1 84.55(3)
S2 Ru1 P1 83.23(3)
N1 Ru1 S1 97.41(7)
N1 Ru1 S2 97.36(7)
N1 Ru1 P1 177.00(7)
N4 Ru1 S1 115.15(8)
N4 Ru1 S2 118.35(8)
N4 Ru1 P1 101.68(9)
N4 Ru1 N1 75.45(11)
C21 S1 Ru1 114.98(10)
C41 S2 Ru1 115.06(11)
C61 P1 Ru1 117.62(11)
C61 P1 C81 102.60(15)
C71 P1 Ru1 118.40(11)
C71 P1 C61 102.52(15)
C71 P1 C81 102.80(15)
C81 P1 Ru1 110.80(11)
N2 N1 Ru1 114.5(2)
N2 N1 C1 113.1(3)
C1 N1 Ru1 132.4(2)
N3 N2 N1 116.0(3)
N2 N3 N4 114.1(3)
N3 N4 Ru1 120.0(2)
N3 N4 C11 106.9(3)
C11 N4 Ru1 132.5(2)
C2 C1 N1 120.3(3)
C2 C1 C6 118.2(3)
C6 C1 N1 121.5(3)
C1 C2 C3 120.4(3)
C4 C3 C2 121.7(3)
C3 C4 C5 117.7(3)
C3 C4 C7 121.1(3)
C5 C4 C7 121.2(3)
C6 C5 C4 121.4(3)
C5 C6 C1 120.6(3)
C12 C11 N4 117.4(3)
C16 C11 N4 121.8(3)
C16 C11 C12 120.6(3)
C13 C12 C11 118.9(3)
C14 C13 C12 121.4(3)
C13 C14 C15 118.4(3)
C13 C14 C17 120.2(3)
C15 C14 C17 121.3(4)
C14 C15 C16 121.1(3)
C11 C16 C15 119.6(3)
C22 C21 S1 118.2(2)
C26 C21 S1 120.4(2)
C26 C21 C22 121.2(3)
C21 C22 C27 122.1(3)
C23 C22 C21 117.7(3)
C23 C22 C27 120.2(3)
C24 C23 C22 122.6(3)
C23 C24 C25 117.8(3)
C23 C24 C30 120.0(3)
C25 C24 C30 122.1(3)
C26 C25 C24 122.3(3)
C21 C26 C33 120.9(3)
C25 C26 C21 118.4(3)
C25 C26 C33 120.7(3)
C22 C27 C28 114.3(3)
C22 C27 C29 111.2(3)
C28 C27 C29 109.2(3)
C31 C30 C24 109.7(3)
C31 C30 C32 112.2(4)
C32 C30 C24 114.1(3)
C26 C33 C34 110.0(3)
C35 C33 C26 113.5(3)
C35 C33 C34 111.1(3)
C42 C41 S2 121.5(2)
C42 C41 C46 120.7(3)
C46 C41 S2 117.7(2)
C41 C42 C47 121.6(3)
C43 C42 C41 118.5(3)
C43 C42 C47 119.8(3)
C44 C43 C42 122.3(3)
C43 C44 C45 118.3(3)
C43 C44 C50 122.1(4)
C45 C44 C50 119.6(4)
C44 C45 C46 122.3(3)
C41 C46 C53 121.6(3)
C45 C46 C41 117.9(3)
C45 C46 C53 120.5(3)
C42 C47 C48 109.2(3)
C42 C47 C49 113.6(4)
C49 C47 C48 111.3(4)
C51 C50 C44 113.6(4)
C51 C50 C52 111.2(4)
C52 C50 C44 110.0(4)
C46 C53 C54 109.6(3)
C46 C53 C55 114.4(3)
C55 C53 C54 110.5(3)
C62 C61 P1 121.4(2)
C62 C61 C66 118.9(3)
C66 C61 P1 119.6(3)
C63 C62 C61 120.3(3)
C64 C63 C62 120.3(3)
C65 C64 C63 119.9(3)
C64 C65 C66 120.5(3)
C65 C66 C61 120.0(3)
C72 C71 P1 122.4(3)
C76 C71 P1 119.8(3)
C76 C71 C72 117.7(3)
C73 C72 C71 120.6(3)
C72 C73 C74 120.7(3)
C73 C74 C75 119.6(3)
C76 C75 C74 119.8(3)
C75 C76 C71 121.6(3)
C82 C81 P1 123.3(3)
C86 C81 P1 118.2(3)
C86 C81 C82 118.5(3)
C83 C82 C81 119.6(4)
C84 C83 C82 120.7(4)
C83 C84 C85 120.0(3)
C84 C85 C86 119.4(4)
C81 C86 C85 121.7(4)

loop_
_geom_bond_atom_site_label_1
_geom_bond_atom_site_label_2
_geom_bond_distance
Ru1 S1 2.2395(7)
Ru1 S2 2.2534(8)
Ru1 P1 2.3903(8)
Ru1 N1 2.071(3)
Ru1 N4 1.892(3)
S1 C21 1.776(3)
S2 C41 1.774(3)
P1 C61 1.831(3)
P1 C71 1.825(3)
P1 C81 1.842(3)
N1 N2 1.333(4)
N1 C1 1.407(4)
N2 N3 1.279(4)
N3 N4 1.383(4)
N4 C11 1.460(4)
C1 C2 1.389(5)
C1 C6 1.407(5)
C2 C3 1.393(5)
C3 C4 1.387(5)
C4 C5 1.394(5)
C4 C7 1.511(5)
C5 C6 1.384(5)
C11 C12 1.397(5)
C11 C16 1.368(5)
C12 C13 1.384(5)
C13 C14 1.384(5)
C14 C15 1.385(5)
C14 C17 1.514(5)
C15 C16 1.392(5)
C21 C22 1.416(4)
C21 C26 1.409(4)
C22 C23 1.395(5)
C22 C27 1.520(4)
C23 C24 1.390(5)
C24 C25 1.403(5)
C24 C30 1.516(4)
C25 C26 1.382(5)
C26 C33 1.525(4)
C27 C28 1.532(4)
C27 C29 1.533(5)
C30 C31 1.513(5)
C30 C32 1.514(5)
C33 C34 1.534(4)
C33 C35 1.522(4)
C41 C42 1.408(5)
C41 C46 1.415(4)
C42 C43 1.387(5)
C42 C47 1.521(5)
C43 C44 1.387(6)
C44 C45 1.390(5)
C44 C50 1.532(5)
C45 C46 1.395(5)
C46 C53 1.522(5)
C47 C48 1.537(6)
C47 C49 1.528(6)
C50 C51 1.517(7)
C50 C52 1.526(7)
C53 C54 1.529(5)
C53 C55 1.523(5)
C61 C62 1.397(5)
C61 C66 1.401(4)
C62 C63 1.389(5)
C63 C64 1.383(5)
C64 C65 1.383(5)
C65 C66 1.389(5)
C71 C72 1.412(5)
C71 C76 1.396(5)
C72 C73 1.379(5)
C73 C74 1.388(5)
C74 C75 1.390(5)
C75 C76 1.383(5)
C81 C82 1.398(5)
C81 C86 1.382(5)
C82 C83 1.398(5)
C83 C84 1.372(7)
C84 C85 1.384(6)
C85 C86 1.385(5)

loop_
_geom_torsion_atom_site_label_1
_geom_torsion_atom_site_label_2
_geom_torsion_atom_site_label_3
_geom_torsion_atom_site_label_4
_geom_torsion
Ru1 S1 C21 C22 108.6(2)
Ru1 S1 C21 C26 -76.6(3)
Ru1 S2 C41 C42 70.3(3)
Ru1 S2 C41 C46 -113.1(2)
Ru1 P1 C61 C62 148.9(2)
Ru1 P1 C61 C66 -34.2(3)
Ru1 P1 C71 C72 125.7(2)
Ru1 P1 C71 C76 -53.6(3)
Ru1 P1 C81 C82 123.7(3)
Ru1 P1 C81 C86 -53.4(3)
Ru1 N1 N2 N3 -1.7(3)
Ru1 N1 C1 C2 -3.3(4)
Ru1 N1 C1 C6 177.0(2)
Ru1 N4 C11 C12 -106.2(3)
Ru1 N4 C11 C16 80.2(4)
S1 Ru1 N4 N3 -91.6(2)
S1 Ru1 N4 C11 78.0(3)
S1 C21 C22 C23 175.9(2)
S1 C21 C22 C27 -3.1(4)
S1 C21 C26 C25 -175.8(2)
S1 C21 C26 C33 1.5(4)
S2 Ru1 N4 N3 90.4(2)
S2 Ru1 N4 C11 -100.0(3)
S2 C41 C42 C43 179.9(3)
S2 C41 C42 C47 3.7(5)
S2 C41 C46 C45 -178.9(3)
S2 C41 C46 C53 -2.0(4)
P1 Ru1 N4 N3 179.0(2)
P1 Ru1 N4 C11 -11.4(3)
P1 C61 C62 C63 174.3(3)
P1 C61 C66 C65 -174.3(3)
P1 C71 C72 C73 -179.4(3)
P1 C71 C76 C75 -179.7(3)
P1 C81 C82 C83 -174.8(3)
P1 C81 C86 C85 175.1(3)
N1 Ru1 N4 N3 -0.1(2)
N1 Ru1 N4 C11 169.4(3)
N1 N2 N3 N4 1.6(4)
N1 C1 C2 C3 -178.6(3)
N1 C1 C6 C5 179.1(3)
N2 N1 C1 C2 177.1(3)
N2 N1 C1 C6 -2.7(4)
N2 N3 N4 Ru1 -0.7(4)
N2 N3 N4 C11 -172.7(3)
N3 N4 C11 C12 64.4(4)
N3 N4 C11 C16 -109.2(3)
N4 C11 C12 C13 -172.8(3)
N4 C11 C16 C15 172.9(3)
C1 N1 N2 N3 178.0(3)
C1 C2 C3 C4 -0.4(5)
C2 C1 C6 C5 -0.6(5)
C2 C3 C4 C5 -0.8(5)
C2 C3 C4 C7 179.2(3)
C3 C4 C5 C6 1.3(5)
C4 C5 C6 C1 -0.6(5)
C6 C1 C2 C3 1.1(5)
C7 C4 C5 C6 -178.7(3)
C11 C12 C13 C14 1.0(5)
C12 C11 C16 C15 -0.4(5)
C12 C13 C14 C15 -3.0(5)
C12 C13 C14 C17 173.9(4)
C13 C14 C15 C16 3.4(6)
C14 C15 C16 C11 -1.7(6)
C16 C11 C12 C13 0.8(5)
C17 C14 C15 C16 -173.5(4)
C21 C22 C23 C24 0.0(5)
C21 C22 C27 C28 -155.9(3)
C21 C22 C27 C29 80.0(4)
C21 C26 C33 C34 -84.6(4)
C21 C26 C33 C35 150.2(3)
C22 C21 C26 C25 -1.2(5)
C22 C21 C26 C33 176.1(3)
C22 C23 C24 C25 -1.2(5)
C22 C23 C24 C30 177.7(3)
C23 C22 C27 C28 25.1(4)
C23 C22 C27 C29 -99.0(4)
C23 C24 C25 C26 1.2(5)
C23 C24 C30 C31 -81.0(5)
C23 C24 C30 C32 152.2(4)
C24 C25 C26 C21 0.0(5)
C24 C25 C26 C33 -177.4(3)
C25 C24 C30 C31 97.8(4)
C25 C24 C30 C32 -29.0(5)
C25 C26 C33 C34 92.6(4)
C25 C26 C33 C35 -32.5(4)
C26 C21 C22 C23 1.2(5)
C26 C21 C22 C27 -177.8(3)
C27 C22 C23 C24 179.1(3)
C30 C24 C25 C26 -177.6(3)
C41 C42 C43 C44 -1.9(6)
C41 C42 C47 C48 83.2(4)
C41 C42 C47 C49 -151.9(3)
C41 C46 C53 C54 -76.0(4)
C41 C46 C53 C55 159.3(3)
C42 C41 C46 C45 -2.3(5)
C42 C41 C46 C53 174.6(3)
C42 C43 C44 C45 -0.7(6)
C42 C43 C44 C50 179.6(4)
C43 C42 C47 C48 -93.0(5)
C43 C42 C47 C49 32.0(5)
C43 C44 C45 C46 1.9(6)
C43 C44 C50 C51 7.1(6)
C43 C44 C50 C52 -118.2(5)
C44 C45 C46 C41 -0.4(5)
C44 C45 C46 C53 -177.4(3)
C45 C44 C50 C51 -172.6(4)
C45 C44 C50 C52 62.0(5)
C45 C46 C53 C54 100.8(4)
C45 C46 C53 C55 -23.8(5)
C46 C41 C42 C43 3.4(5)
C46 C41 C42 C47 -172.8(3)
C47 C42 C43 C44 174.3(4)
C50 C44 C45 C46 -178.4(4)
C61 P1 C71 C72 -5.6(3)
C61 P1 C71 C76 175.1(3)
C61 P1 C81 C82 -109.9(3)
C61 P1 C81 C86 72.9(3)
C61 C62 C63 C64 1.3(5)
C62 C61 C66 C65 2.7(5)
C62 C63 C64 C65 -0.1(5)
C63 C64 C65 C66 0.2(5)
C64 C65 C66 C61 -1.6(5)
C66 C61 C62 C63 -2.6(5)
C71 P1 C61 C62 -79.4(3)
C71 P1 C61 C66 97.6(3)
C71 P1 C81 C82 -3.8(3)
C71 P1 C81 C86 179.1(3)
C71 C72 C73 C74 -0.4(5)
C72 C71 C76 C75 1.0(5)
C72 C73 C74 C75 0.1(6)
C73 C74 C75 C76 0.8(5)
C74 C75 C76 C71 -1.4(6)
C76 C71 C72 C73 -0.1(5)
C81 P1 C61 C62 27.0(3)
C81 P1 C61 C66 -156.0(3)
C81 P1 C71 C72 -111.9(3)
C81 P1 C71 C76 68.9(3)
C81 C82 C83 C84 -0.9(6)
C82 C81 C86 C85 -2.2(6)
C82 C83 C84 C85 -0.8(7)
C83 C84 C85 C86 1.1(6)
C84 C85 C86 C81 0.4(6)
C86 C81 C82 C83 2.4(6)
